data_4347558
loop_
_publ_author_name
'Schl\"afer, J'
'Graf, D.'
'Fornalczyk, G.'
'Mettenb\"orger, A'
'Mathur, S.'

_publ_section_title
;
 Fluorinated Cerium(IV) Enaminolates: Alternative Precursors for Chemical
 Vapor Deposition of CeO2 Thin Films.
;
_journal_issue 11
_journal_name_full 'Inorganic chemistry'
_journal_page_first 5422
_journal_page_last 5429
_journal_paper_doi 10.1021/acs.inorgchem.6b00348
_journal_volume 55
_journal_year 2016
_chemical_formula_moiety 'C12 H10 F10 N2 O2'
_chemical_formula_sum 'C12 H10 F10 N2 O2'
_chemical_formula_weight 404.22
_space_group_crystal_system monoclinic
_space_group_IT_number 15
_space_group_name_Hall '-I 2yc'
_space_group_name_H-M_alt 'I 1 2/c 1'
_atom_sites_solution_hydrogens mixed
_audit_creation_method SHELXL-2014/7
_cell_angle_alpha 90
_cell_angle_beta 94.41(4)
_cell_angle_gamma 90
_cell_formula_units_Z 4
_cell_length_a 13.329(4)
_cell_length_b 6.542(5)
_cell_length_c 17.975(6)
_cell_measurement_temperature 170(2)
_cell_measurement_theta_max 26.804
_cell_measurement_theta_min 2.273
_cell_volume 1562.7(14)
_computing_cell_refinement 'X-Area (Stoe & Cie, 2001)'
_computing_data_collection 'X-Area (Stoe & Cie, 2001)'
_computing_data_reduction 'X-Area (Stoe & Cie, 2001)'
_computing_structure_refinement 'SHELXL-2014/7 (Sheldrick, 2014)'
_computing_structure_solution 'SHELXS-97 (Sheldrick, 1990)'
_diffrn_ambient_temperature 170(2)
_diffrn_detector_area_resol_mean 'not measured'
_diffrn_measured_fraction_theta_full 1.000
_diffrn_measured_fraction_theta_max 0.989
_diffrn_measurement_device_type 'IPDS 2T (Stoe & Cie)'
_diffrn_measurement_method '\w and \f scans'
_diffrn_radiation_monochromator graphite
_diffrn_radiation_source 'fine-focus sealed tube'
_diffrn_radiation_type MoK\a
_diffrn_radiation_wavelength 0.71073
_diffrn_reflns_av_R_equivalents 0.0718
_diffrn_reflns_av_unetI/netI 0.0315
_diffrn_reflns_Laue_measured_fraction_full 1.000
_diffrn_reflns_Laue_measured_fraction_max 0.989
_diffrn_reflns_limit_h_max 16
_diffrn_reflns_limit_h_min -14
_diffrn_reflns_limit_k_max 8
_diffrn_reflns_limit_k_min -8
_diffrn_reflns_limit_l_max 22
_diffrn_reflns_limit_l_min -22
_diffrn_reflns_number 9620
_diffrn_reflns_point_group_measured_fraction_full 1.000
_diffrn_reflns_point_group_measured_fraction_max 0.989
_diffrn_reflns_theta_full 25.242
_diffrn_reflns_theta_max 26.804
_diffrn_reflns_theta_min 2.273
_exptl_absorpt_coefficient_mu 0.195
_exptl_absorpt_correction_T_max 0.9287
_exptl_absorpt_correction_T_min 0.6453
_exptl_absorpt_correction_type numerical
_exptl_absorpt_process_details
;
The absorption correction (X-RED; Stoe & Cie, 2001)
was preformed after optimizing the crystal shape
using X-SHAPE (Stoe & Cie, 1999).
;
_exptl_crystal_colour colorless
_exptl_crystal_density_diffrn 1.718
_exptl_crystal_density_meas ?
_exptl_crystal_density_method 'not measured'
_exptl_crystal_description prism
_exptl_crystal_F_000 808
_exptl_crystal_size_max 0.2
_exptl_crystal_size_mid 0.2
_exptl_crystal_size_min 0.1
_refine_diff_density_max 0.219
_refine_diff_density_min -0.225
_refine_diff_density_rms 0.054
_refine_ls_extinction_coef 0.0042(9)
_refine_ls_extinction_expression Fc^*^=kFc[1+0.001xFc^2^\l^3^/sin(2\q)]^-1/4^
_refine_ls_extinction_method 'SHELXL-2014/7 (Sheldrick 2014'
_refine_ls_goodness_of_fit_ref 1.066
_refine_ls_hydrogen_treatment mixed
_refine_ls_matrix_type full
_refine_ls_number_parameters 128
_refine_ls_number_reflns 1661
_refine_ls_number_restraints 0
_refine_ls_restrained_S_all 1.066
_refine_ls_R_factor_all 0.0440
_refine_ls_R_factor_gt 0.0349
_refine_ls_shift/su_max 0.000
_refine_ls_shift/su_mean 0.000
_refine_ls_structure_factor_coef Fsqd
_refine_ls_weighting_details 'w=1/[\s^2^(Fo^2^)+(0.0460P)^2^+0.6162P] where P=(Fo^2^+2Fc^2^)/3'
_refine_ls_weighting_scheme calc
_refine_ls_wR_factor_gt 0.0878
_refine_ls_wR_factor_ref 0.0946
_reflns_Friedel_coverage 0.000
_reflns_number_gt 1338
_reflns_number_total 1661
_reflns_threshold_expression 'I > 2\s(I)'
_cod_data_source_file ic6b00348_si_002.cif
_cod_data_source_block 2b
_cod_depositor_comments
;
The following automatic conversions were performed:

data item '_exptl_crystal_density_meas' value 'not measured' was
changed to '?' -- the value is perceived as not measured.

Automatic conversion script
Id: cif_fix_values 6909 2019-04-08 15:41:33Z antanas 
;
_cod_original_sg_symbol_H-M 'I 2/c'
_cod_database_code 4347558
_shelx_shelxl_version_number 2014/7
_shelx_space_group_comment
;
The symmetry employed for this shelxl refinement is uniquely defined
by the following loop, which should always be used as a source of
symmetry information in preference to the above space-group names.
They are only intended as comments.
;

loop_
_space_group_symop_operation_xyz
'x, y, z'
'-x, y, -z+1/2'
'x+1/2, y+1/2, z+1/2'
'-x+1/2, y+1/2, -z+1'
'-x, -y, -z'
'x, -y, z-1/2'
'-x+1/2, -y+1/2, -z+1/2'
'x+1/2, -y+1/2, z'

loop_
_atom_site_label
_atom_site_type_symbol
_atom_site_fract_x
_atom_site_fract_y
_atom_site_fract_z
_atom_site_U_iso_or_equiv
_atom_site_adp_type
_atom_site_occupancy
_atom_site_site_symmetry_order
_atom_site_calc_flag
_atom_site_refinement_flags_posn
_atom_site_refinement_flags_adp
F1 F 0.12038(6) 0.21170(14) 0.17315(5) 0.0461(3) Uani 1 1 d . .
F5 F 0.07816(8) 0.1422(2) 0.03006(6) 0.0723(4) Uani 1 1 d . .
F2 F 0.24641(7) 0.06707(13) 0.12347(6) 0.0499(3) Uani 1 1 d . .
F3 F 0.09738(9) 0.4643(2) 0.04895(6) 0.0727(4) Uani 1 1 d . .
F4 F 0.21185(8) 0.29158(18) -0.00001(5) 0.0603(3) Uani 1 1 d . .
O1 O 0.22465(7) 0.54484(16) 0.19961(6) 0.0419(3) Uani 1 1 d . .
N1 N 0.40632(9) 0.7417(2) 0.19684(8) 0.0337(3) Uani 1 1 d . .
C1 C 0.47513(10) 0.9126(2) 0.21078(8) 0.0365(3) Uani 1 1 d . .
H1A H 0.4384 1.0395 0.2023 0.044 Uiso 1 1 calc R U
H1B H 0.5267 0.9068 0.1756 0.044 Uiso 1 1 calc R U
C3 C 0.36148(10) 0.4241(2) 0.13652(8) 0.0343(3) Uani 1 1 d . .
H015 H 0.3840 0.3164 0.1084 0.041 Uiso 1 1 calc R U
C2 C 0.42553(10) 0.5851(2) 0.15509(8) 0.0338(3) Uani 1 1 d . .
H2A H 0.4884 0.5818 0.1360 0.041 Uiso 1 1 calc R U
C4 C 0.26343(10) 0.4197(2) 0.15905(7) 0.0318(3) Uani 1 1 d . .
C5 C 0.19529(11) 0.2446(2) 0.12803(8) 0.0356(3) Uani 1 1 d . .
C6 C 0.14531(12) 0.2865(3) 0.05032(9) 0.0465(4) Uani 1 1 d . .
H1 H 0.3518(15) 0.744(2) 0.2151(10) 0.045(5) Uani 1 1 d . .

loop_
_atom_site_aniso_label
_atom_site_aniso_U_11
_atom_site_aniso_U_22
_atom_site_aniso_U_33
_atom_site_aniso_U_23
_atom_site_aniso_U_13
_atom_site_aniso_U_12
F1 0.0427(5) 0.0528(6) 0.0440(5) -0.0044(4) 0.0109(4) -0.0147(4)
F5 0.0650(7) 0.1025(9) 0.0482(6) -0.0145(6) -0.0027(5) -0.0452(7)
F2 0.0557(6) 0.0347(5) 0.0594(6) -0.0069(4) 0.0047(5) 0.0010(4)
F3 0.0703(7) 0.0819(8) 0.0615(7) 0.0038(6) -0.0233(6) 0.0193(6)
F4 0.0653(6) 0.0808(8) 0.0351(5) -0.0029(5) 0.0071(4) -0.0241(6)
O1 0.0291(5) 0.0468(6) 0.0503(6) -0.0159(5) 0.0063(4) -0.0019(4)
N1 0.0220(5) 0.0390(7) 0.0402(7) -0.0009(5) 0.0021(5) -0.0002(5)
C1 0.0276(6) 0.0327(7) 0.0487(8) 0.0042(6) -0.0010(6) -0.0016(5)
C3 0.0311(6) 0.0362(7) 0.0359(7) -0.0026(6) 0.0037(5) 0.0043(6)
C2 0.0256(6) 0.0394(7) 0.0363(7) 0.0042(6) 0.0024(5) 0.0052(5)
C4 0.0296(6) 0.0346(7) 0.0307(6) -0.0012(5) -0.0012(5) 0.0012(5)
C5 0.0343(7) 0.0374(7) 0.0355(7) -0.0036(5) 0.0053(5) -0.0019(6)
C6 0.0443(8) 0.0552(10) 0.0392(8) -0.0056(7) -0.0019(7) -0.0103(7)
H1 0.064(14) 0.020(9) 0.052(12) -0.016(8) 0.006(11) -0.018(10)

loop_
_atom_type_symbol
_atom_type_description
_atom_type_scat_dispersion_real
_atom_type_scat_dispersion_imag
_atom_type_scat_source
C C 0.0033 0.0016 'International Tables Vol C Tables 4.2.6.8 and 6.1.1.4'
H H 0.0000 0.0000 'International Tables Vol C Tables 4.2.6.8 and 6.1.1.4'
F F 0.0171 0.0103 'International Tables Vol C Tables 4.2.6.8 and 6.1.1.4'
N N 0.0061 0.0033 'International Tables Vol C Tables 4.2.6.8 and 6.1.1.4'
O O 0.0106 0.0060 'International Tables Vol C Tables 4.2.6.8 and 6.1.1.4'

loop_
_geom_angle_atom_site_label_1
_geom_angle_atom_site_label_2
_geom_angle_atom_site_label_3
_geom_angle
_geom_angle_site_symmetry_1
_geom_angle_site_symmetry_3
C2 N1 C1 123.52(13) . .
C2 N1 H1 117.7(11) . .
C1 N1 H1 118.7(11) . .
N1 C1 C1 112.70(11) . 2_655
N1 C1 H1A 109.1 . .
C1 C1 H1A 109.1 2_655 .
N1 C1 H1B 109.1 . .
C1 C1 H1B 109.1 2_655 .
H1A C1 H1B 107.8 . .
C2 C3 C4 121.34(13) . .
C2 C3 H015 119.3 . .
C4 C3 H015 119.3 . .
N1 C2 C3 126.31(13) . .
N1 C2 H2A 116.8 . .
C3 C2 H2A 116.8 . .
O1 C4 C3 126.87(13) . .
O1 C4 C5 116.41(12) . .
C3 C4 C5 116.69(12) . .
F1 C5 F2 107.37(12) . .
F1 C5 C6 106.71(12) . .
F2 C5 C6 106.57(12) . .
F1 C5 C4 110.11(11) . .
F2 C5 C4 112.02(12) . .
C6 C5 C4 113.71(13) . .
F4 C6 F3 108.32(15) . .
F4 C6 F5 107.73(13) . .
F3 C6 F5 107.69(14) . .
F4 C6 C5 111.37(13) . .
F3 C6 C5 110.50(13) . .
F5 C6 C5 111.09(14) . .

loop_
_geom_bond_atom_site_label_1
_geom_bond_atom_site_label_2
_geom_bond_distance
_geom_bond_site_symmetry_2
F1 C5 1.3512(17) .
F5 C6 1.3323(19) .
F2 C5 1.3524(18) .
F3 C6 1.326(2) .
F4 C6 1.3150(19) .
O1 C4 1.2357(17) .
N1 C2 1.307(2) .
N1 C1 1.456(2) .
N1 H1 0.82(2) .
C1 C1 1.511(3) 2_655
C1 H1A 0.9700 .
C1 H1B 0.9700 .
C3 C2 1.381(2) .
C3 C4 1.3981(19) .
C3 H015 0.9300 .
C2 H2A 0.9300 .
C4 C5 1.539(2) .
C5 C6 1.525(2) .

loop_
_geom_torsion_atom_site_label_1
_geom_torsion_atom_site_label_2
_geom_torsion_atom_site_label_3
_geom_torsion_atom_site_label_4
_geom_torsion
_geom_torsion_site_symmetry_4
C2 N1 C1 C1 -107.51(17) 2_655
C1 N1 C2 C3 -176.31(13) .
C4 C3 C2 N1 3.4(2) .
C2 C3 C4 O1 -4.2(2) .
C2 C3 C4 C5 173.57(12) .
O1 C4 C5 F1 -24.82(18) .
C3 C4 C5 F1 157.16(12) .
O1 C4 C5 F2 -144.23(13) .
C3 C4 C5 F2 37.75(17) .
O1 C4 C5 C6 94.86(16) .
C3 C4 C5 C6 -83.16(16) .
F1 C5 C6 F4 -170.92(12) .
F2 C5 C6 F4 -56.43(17) .
C4 C5 C6 F4 67.48(17) .
F1 C5 C6 F3 68.64(16) .
F2 C5 C6 F3 -176.87(12) .
C4 C5 C6 F3 -52.96(17) .
F1 C5 C6 F5 -50.83(17) .
F2 C5 C6 F5 63.66(17) .
C4 C5 C6 F5 -172.43(12) .
